data_7118503
loop_
_publ_author_name
'Wu, Jiaping'
'Wang, Dongxu'
'Wan, Yanjun'
'Ma, Cheng'

_publ_section_title
;
 Rhodium-catalyzed tunable oxidative cyclization toward the selective
 synthesis of \a-pyrones and furans.
;
_journal_issue 8
_journal_name_full 'Chemical communications (Cambridge, England)'
_journal_page_first 1661
_journal_page_last 1664
_journal_paper_doi 10.1039/c5cc09137c
_journal_volume 52
_journal_year 2016
_chemical_formula_moiety 'C22 H20 O5'
_chemical_formula_sum 'C22 H20 O5'
_chemical_formula_weight 364.38
_chemical_name_common 'Ethyl 4-(4-methoxyphenyl)-6-methyl-2-oxo-3-phenyl-2H-pyran-5-carboxylate'
_chemical_name_systematic wjp2014-7-4-OCH3
_space_group_crystal_system monoclinic
_space_group_IT_number 14
_space_group_name_Hall '-P 2ybc'
_space_group_name_H-M_alt 'P 1 21/c 1'
_symmetry_space_group_name_Hall '-P 2ybc'
_symmetry_space_group_name_H-M 'P 1 21/c 1'
_atom_sites_solution_hydrogens geom
_atom_sites_solution_primary direct
_atom_sites_solution_secondary difmap
_audit_creation_date 2014-07-15
_audit_creation_method
;
Olex2 1.2
(compiled 2014.03.20 svn.r2914 for OlexSys, GUI svn.r4816)
;
_audit_update_record
;
2015-10-11 deposited with the CCDC.
2015-12-01 downloaded from the CCDC.
;
_cell_angle_alpha 90.00
_cell_angle_beta 105.181(6)
_cell_angle_gamma 90.00
_cell_formula_units_Z 4
_cell_length_a 10.9313(6)
_cell_length_b 18.7544(11)
_cell_length_c 9.2937(7)
_cell_measurement_reflns_used 2000
_cell_measurement_temperature 293(2)
_cell_measurement_theta_max 29.5153
_cell_measurement_theta_min 3.1365
_cell_volume 1838.8(2)
_computing_cell_refinement
;
CrysAlisPro, Agilent Technologies,
Version 1.171.35.11 (release 16-05-2011 CrysAlis171 .NET)
(compiled May 16 2011,17:55:39)
;
_computing_data_collection
;
CrysAlisPro, Agilent Technologies,
Version 1.171.35.11 (release 16-05-2011 CrysAlis171 .NET)
(compiled May 16 2011,17:55:39)
;
_computing_data_reduction
;
CrysAlisPro, Agilent Technologies,
Version 1.171.35.11 (release 16-05-2011 CrysAlis171 .NET)
(compiled May 16 2011,17:55:39)
;
_computing_molecular_graphics 'Olex2 (Dolomanov et al., 2009)'
_computing_publication_material 'Olex2 (Dolomanov et al., 2009)'
_computing_structure_refinement 'ShelXL (Sheldrick, 2008)'
_computing_structure_solution 'ShelXS (Sheldrick, 2008)'
_diffrn_ambient_temperature 293.15
_diffrn_detector_area_resol_mean 10.3592
_diffrn_measured_fraction_theta_full 0.998
_diffrn_measured_fraction_theta_max 0.998
_diffrn_measurement_device_type 'Xcalibur, Atlas, Gemini ultra'
_diffrn_measurement_method '\w scans'
_diffrn_orient_matrix_UB_11 -0.0131298000
_diffrn_orient_matrix_UB_12 -0.0139347000
_diffrn_orient_matrix_UB_13 0.0653052000
_diffrn_orient_matrix_UB_21 0.0216308000
_diffrn_orient_matrix_UB_22 0.0322022000
_diffrn_orient_matrix_UB_23 0.0382857000
_diffrn_orient_matrix_UB_31 -0.0622876000
_diffrn_orient_matrix_UB_32 0.0141383000
_diffrn_orient_matrix_UB_33 -0.0228010000
_diffrn_radiation_monochromator graphite
_diffrn_radiation_type MoK\a
_diffrn_radiation_wavelength 0.71073
_diffrn_reflns_av_R_equivalents 0.0287
_diffrn_reflns_av_unetI/netI 0.0387
_diffrn_reflns_limit_h_max 12
_diffrn_reflns_limit_h_min -13
_diffrn_reflns_limit_k_max 18
_diffrn_reflns_limit_k_min -22
_diffrn_reflns_limit_l_max 11
_diffrn_reflns_limit_l_min -8
_diffrn_reflns_number 7257
_diffrn_reflns_theta_full 25.35
_diffrn_reflns_theta_max 25.35
_diffrn_reflns_theta_min 3.14
_diffrn_source 'Enhance (Mo) X-ray Source'
_exptl_absorpt_coefficient_mu 0.093
_exptl_absorpt_correction_T_max 1.00000
_exptl_absorpt_correction_T_min 0.94165
_exptl_absorpt_correction_type multi-scan
_exptl_absorpt_process_details
;
CrysAlisPro, Agilent Technologies,
Version 1.171.35.11 (release 16-05-2011 CrysAlis171 .NET)
(compiled May 16 2011,17:55:39)
Empirical absorption correction using spherical harmonics,
 implemented in SCALE3 ABSPACK scaling algorithm.
;
_exptl_crystal_colour colorless
_exptl_crystal_density_diffrn 1.316
_exptl_crystal_density_method 'not measured'
_exptl_crystal_description block
_exptl_crystal_F_000 768
_exptl_crystal_size_max 0.32
_exptl_crystal_size_mid 0.28
_exptl_crystal_size_min 0.23
_refine_diff_density_max 0.257
_refine_diff_density_min -0.226
_refine_diff_density_rms 0.036
_refine_ls_extinction_coef 0.0109(14)
_refine_ls_extinction_expression Fc^*^=kFc[1+0.001xFc^2^\l^3^/sin(2\q)]^-1/4^
_refine_ls_extinction_method SHELXL
_refine_ls_goodness_of_fit_ref 1.033
_refine_ls_hydrogen_treatment constr
_refine_ls_matrix_type full
_refine_ls_number_parameters 248
_refine_ls_number_reflns 3355
_refine_ls_number_restraints 0
_refine_ls_restrained_S_all 1.033
_refine_ls_R_factor_all 0.0748
_refine_ls_R_factor_gt 0.0499
_refine_ls_shift/su_max 0.001
_refine_ls_shift/su_mean 0.000
_refine_ls_structure_factor_coef Fsqd
_refine_ls_weighting_details 'calc w=1/[\s^2^(Fo^2^)+(0.0502P)^2^+0.5513P] where P=(Fo^2^+2Fc^2^)/3'
_refine_ls_weighting_scheme calc
_refine_ls_wR_factor_gt 0.1157
_refine_ls_wR_factor_ref 0.1313
_reflns_number_gt 2386
_reflns_number_total 3355
_reflns_threshold_expression >2sigma(I)
_cod_data_source_file c5cc09137c2.cif
_cod_data_source_block 140714_wjp2014_7_4_och3
_cod_original_cell_volume 1838.82(19)
_cod_database_code 7118503
_chemical_oxdiff_formula 'c10 h10 n2 o8'
_reflns_odcompleteness_completeness 99.64
_reflns_odcompleteness_iscentric 1
_reflns_odcompleteness_theta 26.32
_olex2_refinement_description
;
1. Fixed Uiso
 At 1.2 times of:
  All C(H) groups, All C(H,H) groups
 At 1.5 times of:
  All C(H,H,H) groups
2.a Secondary CH2 refined with riding coordinates:
 C20(H20A,H20B)
2.b Aromatic/amide H refined with riding coordinates:
 C7(H7), C8(H8), C9(H9), C10(H10), C11(H11), C13(H13), C14(H14), C16(H16),
 C17(H17)
2.c Idealised Me refined as rotating group:
 C18(H18A,H18B,H18C), C21(H21A,H21B,H21C), C22(H22A,H22B,H22C)
;

loop_
_space_group_symop_id
_space_group_symop_operation_xyz
1 'x, y, z'
2 '-x, y+1/2, -z+1/2'
3 '-x, -y, -z'
4 'x, -y-1/2, z-1/2'

loop_
_atom_site_label
_atom_site_type_symbol
_atom_site_fract_x
_atom_site_fract_y
_atom_site_fract_z
_atom_site_U_iso_or_equiv
_atom_site_adp_type
_atom_site_occupancy
_atom_site_calc_flag
_atom_site_refinement_flags_posn
O1 O 0.24412(14) 0.15887(10) -0.0388(2) 0.0697(5) Uani 1 d .
O2 O 0.40380(13) 0.16182(8) 0.16164(17) 0.0535(4) Uani 1 d .
O3 O 0.79658(17) 0.11529(13) 0.3530(2) 0.0941(7) Uani 1 d .
O4 O 0.81503(14) 0.18330(10) 0.16418(18) 0.0663(5) Uani 1 d .
O5 O 0.95683(13) 0.01779(9) -0.24405(17) 0.0595(4) Uani 1 d .
C1 C 0.3566(2) 0.15102(11) 0.0097(3) 0.0488(5) Uani 1 d .
C2 C 0.44651(18) 0.12962(10) -0.0733(2) 0.0421(5) Uani 1 d .
C3 C 0.57188(18) 0.12396(10) -0.0012(2) 0.0409(5) Uani 1 d .
C4 C 0.61384(18) 0.14176(11) 0.1559(2) 0.0440(5) Uani 1 d .
C5 C 0.5294(2) 0.15929(11) 0.2322(2) 0.0477(5) Uani 1 d .
C6 C 0.39120(18) 0.11442(11) -0.2342(2) 0.0448(5) Uani 1 d .
C7 C 0.31810(19) 0.16613(12) -0.3257(3) 0.0519(6) Uani 1 d .
H7 H 0.3057 0.2100 -0.2852 0.062 Uiso 1 calc R
C8 C 0.2642(2) 0.15355(14) -0.4738(3) 0.0622(7) Uani 1 d .
H8 H 0.2167 0.1890 -0.5330 0.075 Uiso 1 calc R
C9 C 0.2803(2) 0.08850(15) -0.5354(3) 0.0689(7) Uani 1 d .
H9 H 0.2436 0.0798 -0.6359 0.083 Uiso 1 calc R
C10 C 0.3510(2) 0.03664(14) -0.4473(3) 0.0663(7) Uani 1 d .
H10 H 0.3615 -0.0074 -0.4885 0.080 Uiso 1 calc R
C11 C 0.4068(2) 0.04910(12) -0.2980(3) 0.0550(6) Uani 1 d .
H11 H 0.4550 0.0136 -0.2397 0.066 Uiso 1 calc R
C12 C 0.66811(17) 0.09743(11) -0.0752(2) 0.0411(5) Uani 1 d .
C13 C 0.69871(19) 0.13225(11) -0.1915(2) 0.0471(5) Uani 1 d .
H13 H 0.6538 0.1730 -0.2308 0.057 Uiso 1 calc R
C14 C 0.79474(19) 0.10815(12) -0.2515(2) 0.0490(5) Uani 1 d .
H14 H 0.8147 0.1330 -0.3289 0.059 Uiso 1 calc R
C15 C 0.86088(18) 0.04662(12) -0.1952(2) 0.0445(5) Uani 1 d .
C16 C 0.82837(19) 0.00976(12) -0.0819(2) 0.0496(5) Uani 1 d .
H16 H 0.8700 -0.0325 -0.0464 0.059 Uiso 1 calc R
C17 C 0.73461(18) 0.03527(11) -0.0212(2) 0.0475(5) Uani 1 d .
H17 H 0.7154 0.0107 0.0570 0.057 Uiso 1 calc R
C18 C 1.0164(2) 0.06112(16) -0.3319(3) 0.0720(8) Uani 1 d .
H18A H 0.9569 0.0716 -0.4254 0.108 Uiso 1 calc GR
H18B H 1.0878 0.0361 -0.3496 0.108 Uiso 1 calc GR
H18C H 1.0447 0.1048 -0.2799 0.108 Uiso 1 calc GR
C19 C 0.7508(2) 0.14410(13) 0.2364(3) 0.0551(6) Uani 1 d .
C20 C 0.9530(2) 0.1819(2) 0.2235(4) 0.1055(12) Uani 1 d .
H20A H 0.9773 0.2106 0.3133 0.127 Uiso 1 calc R
H20B H 0.9811 0.1334 0.2491 0.127 Uiso 1 calc R
C21 C 1.0104(3) 0.2083(3) 0.1183(4) 0.1293(16) Uani 1 d .
H21A H 0.9884 0.1789 0.0308 0.194 Uiso 1 calc GR
H21B H 1.1007 0.2082 0.1587 0.194 Uiso 1 calc GR
H21C H 0.9818 0.2562 0.0925 0.194 Uiso 1 calc GR
C22 C 0.5532(2) 0.17874(14) 0.3923(3) 0.0628(7) Uani 1 d .
H22A H 0.4984 0.2174 0.4024 0.094 Uiso 1 calc GR
H22B H 0.6400 0.1931 0.4302 0.094 Uiso 1 calc GR
H22C H 0.5366 0.1383 0.4475 0.094 Uiso 1 calc GR

loop_
_atom_site_aniso_label
_atom_site_aniso_U_11
_atom_site_aniso_U_22
_atom_site_aniso_U_33
_atom_site_aniso_U_23
_atom_site_aniso_U_13
_atom_site_aniso_U_12
O1 0.0387(9) 0.0902(13) 0.0821(13) -0.0128(10) 0.0193(8) 0.0048(8)
O2 0.0471(8) 0.0592(9) 0.0590(10) -0.0053(8) 0.0226(7) 0.0022(7)
O3 0.0686(12) 0.1413(19) 0.0643(12) 0.0344(13) 0.0032(10) 0.0138(12)
O4 0.0421(9) 0.0956(13) 0.0595(10) -0.0005(9) 0.0105(8) -0.0114(8)
O5 0.0480(8) 0.0711(11) 0.0651(11) -0.0005(8) 0.0252(8) 0.0121(8)
C1 0.0436(13) 0.0452(12) 0.0597(14) -0.0035(10) 0.0173(11) -0.0012(10)
C2 0.0382(11) 0.0379(10) 0.0519(13) -0.0003(9) 0.0147(9) -0.0003(9)
C3 0.0410(11) 0.0373(10) 0.0462(12) 0.0039(9) 0.0149(9) 0.0013(9)
C4 0.0424(11) 0.0451(11) 0.0461(12) 0.0053(9) 0.0142(9) 0.0022(9)
C5 0.0505(13) 0.0440(12) 0.0511(13) 0.0016(10) 0.0178(10) 0.0003(10)
C6 0.0344(10) 0.0454(12) 0.0551(13) -0.0024(10) 0.0129(9) -0.0039(9)
C7 0.0419(12) 0.0513(13) 0.0600(15) -0.0035(11) 0.0087(11) -0.0009(10)
C8 0.0490(13) 0.0699(16) 0.0608(16) 0.0032(13) 0.0020(11) -0.0041(12)
C9 0.0590(15) 0.0859(19) 0.0563(16) -0.0098(15) 0.0053(12) -0.0175(14)
C10 0.0703(16) 0.0593(15) 0.0701(18) -0.0206(14) 0.0199(14) -0.0141(13)
C11 0.0540(13) 0.0452(12) 0.0657(16) -0.0047(11) 0.0157(11) -0.0020(10)
C12 0.0359(10) 0.0446(11) 0.0421(11) 0.0002(9) 0.0092(9) 0.0030(9)
C13 0.0450(11) 0.0500(12) 0.0461(12) 0.0065(10) 0.0116(10) 0.0090(10)
C14 0.0464(12) 0.0591(13) 0.0425(12) 0.0064(10) 0.0137(10) 0.0025(10)
C15 0.0357(10) 0.0556(12) 0.0415(11) -0.0063(10) 0.0089(9) 0.0026(10)
C16 0.0456(11) 0.0476(12) 0.0545(14) 0.0043(10) 0.0114(10) 0.0083(10)
C17 0.0455(11) 0.0497(12) 0.0497(13) 0.0071(10) 0.0168(10) 0.0040(10)
C18 0.0549(14) 0.103(2) 0.0671(17) 0.0057(15) 0.0315(13) 0.0106(14)
C19 0.0502(13) 0.0697(15) 0.0454(13) 0.0022(12) 0.0123(11) 0.0076(12)
C20 0.0420(14) 0.186(4) 0.085(2) -0.013(2) 0.0107(15) -0.0223(18)
C21 0.0657(19) 0.207(5) 0.125(3) -0.008(3) 0.041(2) -0.029(2)
C22 0.0693(15) 0.0708(16) 0.0525(14) -0.0029(12) 0.0236(12) 0.0060(12)

loop_
_atom_type_symbol
_atom_type_description
_atom_type_scat_dispersion_real
_atom_type_scat_dispersion_imag
_atom_type_scat_source
C C 0.0033 0.0016 'International Tables Vol C Tables 4.2.6.8 and 6.1.1.4'
H H 0.0000 0.0000 'International Tables Vol C Tables 4.2.6.8 and 6.1.1.4'
O O 0.0106 0.0060 'International Tables Vol C Tables 4.2.6.8 and 6.1.1.4'

loop_
_geom_angle_atom_site_label_1
_geom_angle_atom_site_label_2
_geom_angle_atom_site_label_3
_geom_angle
C5 O2 C1 123.12(16)
C19 O4 C20 115.7(2)
C15 O5 C18 118.23(18)
O1 C1 O2 115.78(19)
O1 C1 C2 127.0(2)
O2 C1 C2 117.21(17)
C1 C2 C6 115.63(17)
C3 C2 C1 119.51(19)
C3 C2 C6 124.85(17)
C2 C3 C4 119.31(17)
C2 C3 C12 122.75(18)
C4 C3 C12 117.90(16)
C3 C4 C19 121.60(17)
C5 C4 C3 120.52(18)
C5 C4 C19 117.8(2)
O2 C5 C22 111.35(18)
C4 C5 O2 120.0(2)
C4 C5 C22 128.6(2)
C7 C6 C2 119.79(19)
C11 C6 C2 122.32(19)
C11 C6 C7 117.9(2)
C6 C7 H7 119.3
C8 C7 C6 121.3(2)
C8 C7 H7 119.3
C7 C8 H8 119.9
C7 C8 C9 120.1(2)
C9 C8 H8 119.9
C8 C9 H9 120.2
C10 C9 C8 119.5(2)
C10 C9 H9 120.2
C9 C10 H10 119.6
C9 C10 C11 120.7(2)
C11 C10 H10 119.6
C6 C11 H11 119.8
C10 C11 C6 120.4(2)
C10 C11 H11 119.8
C13 C12 C3 123.49(18)
C13 C12 C17 117.90(18)
C17 C12 C3 118.56(17)
C12 C13 H13 119.1
C12 C13 C14 121.74(19)
C14 C13 H13 119.1
C13 C14 H14 120.2
C13 C14 C15 119.54(19)
C15 C14 H14 120.2
O5 C15 C14 125.12(19)
O5 C15 C16 115.50(19)
C16 C15 C14 119.38(18)
C15 C16 H16 119.8
C17 C16 C15 120.35(19)
C17 C16 H16 119.8
C12 C17 H17 119.5
C16 C17 C12 121.04(19)
C16 C17 H17 119.5
O5 C18 H18A 109.5
O5 C18 H18B 109.5
O5 C18 H18C 109.5
H18A C18 H18B 109.5
H18A C18 H18C 109.5
H18B C18 H18C 109.5
O3 C19 O4 124.2(2)
O3 C19 C4 124.6(2)
O4 C19 C4 111.18(19)
O4 C20 H20A 109.7
O4 C20 H20B 109.7
H20A C20 H20B 108.2
C21 C20 O4 109.9(3)
C21 C20 H20A 109.7
C21 C20 H20B 109.7
C20 C21 H21A 109.5
C20 C21 H21B 109.5
C20 C21 H21C 109.5
H21A C21 H21B 109.5
H21A C21 H21C 109.5
H21B C21 H21C 109.5
C5 C22 H22A 109.5
C5 C22 H22B 109.5
C5 C22 H22C 109.5
H22A C22 H22B 109.5
H22A C22 H22C 109.5
H22B C22 H22C 109.5

loop_
_geom_bond_atom_site_label_1
_geom_bond_atom_site_label_2
_geom_bond_distance
O1 C1 1.203(2)
O2 C1 1.386(3)
O2 C5 1.359(3)
O3 C19 1.198(3)
O4 C19 1.315(3)
O4 C20 1.465(3)
O5 C15 1.360(2)
O5 C18 1.425(3)
C1 C2 1.455(3)
C2 C3 1.363(3)
C2 C6 1.487(3)
C3 C4 1.450(3)
C3 C12 1.486(3)
C4 C5 1.344(3)
C4 C19 1.489(3)
C5 C22 1.487(3)
C6 C7 1.395(3)
C6 C11 1.390(3)
C7 H7 0.9300
C7 C8 1.369(3)
C8 H8 0.9300
C8 C9 1.378(4)
C9 H9 0.9300
C9 C10 1.372(4)
C10 H10 0.9300
C10 C11 1.382(3)
C11 H11 0.9300
C12 C13 1.377(3)
C12 C17 1.396(3)
C13 H13 0.9300
C13 C14 1.387(3)
C14 H14 0.9300
C14 C15 1.389(3)
C15 C16 1.382(3)
C16 H16 0.9300
C16 C17 1.378(3)
C17 H17 0.9300
C18 H18A 0.9600
C18 H18B 0.9600
C18 H18C 0.9600
C20 H20A 0.9700
C20 H20B 0.9700
C20 C21 1.384(4)
C21 H21A 0.9600
C21 H21B 0.9600
C21 H21C 0.9600
C22 H22A 0.9600
C22 H22B 0.9600
C22 H22C 0.9600

loop_
_geom_torsion_atom_site_label_1
_geom_torsion_atom_site_label_2
_geom_torsion_atom_site_label_3
_geom_torsion_atom_site_label_4
_geom_torsion
O1 C1 C2 C3 179.3(2)
O1 C1 C2 C6 -1.6(3)
O2 C1 C2 C3 -2.6(3)
O2 C1 C2 C6 176.55(17)
O5 C15 C16 C17 178.27(19)
C1 O2 C5 C4 -3.8(3)
C1 O2 C5 C22 175.29(18)
C1 C2 C3 C4 -2.1(3)
C1 C2 C3 C12 175.44(18)
C1 C2 C6 C7 55.6(2)
C1 C2 C6 C11 -122.8(2)
C2 C3 C4 C5 4.2(3)
C2 C3 C4 C19 -173.33(19)
C2 C3 C12 C13 64.5(3)
C2 C3 C12 C17 -117.9(2)
C2 C6 C7 C8 -179.04(19)
C2 C6 C11 C10 178.36(19)
C3 C2 C6 C7 -125.3(2)
C3 C2 C6 C11 56.4(3)
C3 C4 C5 O2 -1.3(3)
C3 C4 C5 C22 179.7(2)
C3 C4 C19 O3 -130.7(3)
C3 C4 C19 O4 50.6(3)
C3 C12 C13 C14 175.85(19)
C3 C12 C17 C16 -177.46(19)
C4 C3 C12 C13 -117.9(2)
C4 C3 C12 C17 59.7(3)
C5 O2 C1 O1 -175.92(19)
C5 O2 C1 C2 5.8(3)
C5 C4 C19 O3 51.7(3)
C5 C4 C19 O4 -127.0(2)
C6 C2 C3 C4 178.81(18)
C6 C2 C3 C12 -3.6(3)
C6 C7 C8 C9 0.8(3)
C7 C6 C11 C10 0.0(3)
C7 C8 C9 C10 -0.2(4)
C8 C9 C10 C11 -0.4(4)
C9 C10 C11 C6 0.5(3)
C11 C6 C7 C8 -0.6(3)
C12 C3 C4 C5 -173.45(19)
C12 C3 C4 C19 9.0(3)
C12 C13 C14 C15 1.1(3)
C13 C12 C17 C16 0.3(3)
C13 C14 C15 O5 -179.8(2)
C13 C14 C15 C16 1.1(3)
C14 C15 C16 C17 -2.6(3)
C15 C16 C17 C12 1.9(3)
C17 C12 C13 C14 -1.8(3)
C18 O5 C15 C14 16.5(3)
C18 O5 C15 C16 -164.4(2)
C19 O4 C20 C21 163.8(3)
C19 C4 C5 O2 176.33(19)
C19 C4 C5 C22 -2.6(3)
C20 O4 C19 O3 8.8(4)
C20 O4 C19 C4 -172.5(2)
